data_7019311
loop_
_publ_author_name
'Brazeau, Allison L.'
'Jones, Nathan D.'
'Ragogna, Paul J.'

_publ_section_title
;
 Chemistry of the heavy group 15 elements with the pyridyl tethered
 1,2-bis(imino)acenaphthene &quot;clamshell&quot; ligand.
;
_journal_issue 26
_journal_name_full 'Dalton transactions (Cambridge, England : 2003)'
_journal_page_first 7890
_journal_page_last 7896
_journal_paper_doi 10.1039/c2dt30171g
_journal_volume 41
_journal_year 2012
_chemical_formula_moiety 'C33 H25 As N3, C F3 O3 S, C H2 Cl2'
_chemical_formula_sum 'C35 H27 As Cl2 F3 N3 O3 S'
_chemical_formula_weight 772.48
_chemical_name_systematic
;
?
;
_space_group_IT_number 14
_symmetry_cell_setting monoclinic
_symmetry_space_group_name_Hall '-P 2ybc'
_symmetry_space_group_name_H-M 'P 1 21/c 1'
_atom_sites_solution_hydrogens geom
_atom_sites_solution_primary direct
_atom_sites_solution_secondary difmap
_audit_creation_method SHELXL-97
_cell_angle_alpha 90.00
_cell_angle_beta 115.88(2)
_cell_angle_gamma 90.00
_cell_formula_units_Z 4
_cell_length_a 11.010(2)
_cell_length_b 15.943(3)
_cell_length_c 23.006(6)
_cell_measurement_reflns_used 15722
_cell_measurement_temperature 150(2)
_cell_measurement_theta_max 27.48
_cell_measurement_theta_min 1.00
_cell_volume 3633.3(15)
_computing_cell_refinement 'DENZO-SMN (Otwinowski & Minor, 1997)'
_computing_data_collection 'COLLECT (Nonius, 1997-2001)'
_computing_data_reduction DENZO-SMN
_computing_molecular_graphics 'SHELXTL/PC (Sheldrick, 2001)'
_computing_publication_material SHELXTL/PC
_computing_structure_refinement 'SHELXL-97 (Sheldrick, 2008)'
_computing_structure_solution 'SHELXS-97 (Sheldrick, 2008)'
_diffrn_ambient_temperature 150(2)
_diffrn_measured_fraction_theta_full 0.997
_diffrn_measured_fraction_theta_max 0.997
_diffrn_measurement_device_type 'Nonius Kappa-CCD'
_diffrn_measurement_method '\f scans, and \w scans'
_diffrn_radiation_monochromator graphite
_diffrn_radiation_source 'fine-focus sealed tube'
_diffrn_radiation_type MoK\a
_diffrn_radiation_wavelength 0.71073
_diffrn_reflns_av_R_equivalents 0.0624
_diffrn_reflns_av_sigmaI/netI 0.0581
_diffrn_reflns_limit_h_max 14
_diffrn_reflns_limit_h_min -14
_diffrn_reflns_limit_k_max 20
_diffrn_reflns_limit_k_min -20
_diffrn_reflns_limit_l_max 29
_diffrn_reflns_limit_l_min -29
_diffrn_reflns_number 29821
_diffrn_reflns_theta_full 27.55
_diffrn_reflns_theta_max 27.55
_diffrn_reflns_theta_min 1.61
_exptl_absorpt_coefficient_mu 1.193
_exptl_absorpt_correction_T_max 0.8507
_exptl_absorpt_correction_T_min 0.7627
_exptl_absorpt_correction_type multi-scan
_exptl_absorpt_process_details 'DENZO-SMN (Otwinowski & Minor, 1997)'
_exptl_crystal_colour yellow
_exptl_crystal_density_diffrn 1.412
_exptl_crystal_density_method 'not measured'
_exptl_crystal_description block
_exptl_crystal_F_000 1568
_exptl_crystal_size_max 0.24
_exptl_crystal_size_mid 0.20
_exptl_crystal_size_min 0.14
_platon_squeeze_details
;
;
_refine_diff_density_max 0.552
_refine_diff_density_min -0.639
_refine_diff_density_rms 0.128
_refine_ls_extinction_coef 0.0059(6)
_refine_ls_extinction_expression Fc^*^=kFc[1+0.001xFc^2^\l^3^/sin(2\q)]^-1/4^
_refine_ls_extinction_method SHELXL
_refine_ls_goodness_of_fit_ref 1.044
_refine_ls_hydrogen_treatment constr
_refine_ls_matrix_type full
_refine_ls_number_parameters 434
_refine_ls_number_reflns 8360
_refine_ls_number_restraints 0
_refine_ls_restrained_S_all 1.044
_refine_ls_R_factor_all 0.0880
_refine_ls_R_factor_gt 0.0576
_refine_ls_shift/su_max 0.001
_refine_ls_shift/su_mean 0.000
_refine_ls_structure_factor_coef Fsqd
_refine_ls_weighting_details 'calc w=1/[\s^2^(Fo^2^)+(0.1091P)^2^+0.0000P] where P=(Fo^2^+2Fc^2^)/3'
_refine_ls_weighting_scheme calc
_refine_ls_wR_factor_gt 0.1629
_refine_ls_wR_factor_ref 0.1799
_reflns_number_gt 5597
_reflns_number_total 8360
_reflns_threshold_expression >2sigma(I)
_cod_data_source_file c2dt30171g.txt
_cod_data_source_block 5As
_cod_depositor_comments
;
The following automatic conversions were performed:

'_symmetry_cell_setting' value 'Monoclinic' changed to 'monoclinic'
according to /home/saulius/struct/CIF-dictionaries/cif_core.dic
dictionary named 'cif_core.dic' version 2.4.1 from 2010-06-29.

Automatic conversion script
Id: cif_fix_values 1891 2012-01-12 08:04:46Z andrius 
;
_cod_original_cell_volume 3633.3(13)
_cod_original_sg_symbol_Hall -P2ybc
_cod_original_sg_symbol_H-M P21/c
_cod_database_code 7019311

loop_
_symmetry_equiv_pos_as_xyz
'x, y, z'
'-x, y+1/2, -z+1/2'
'-x, -y, -z'
'x, -y-1/2, z-1/2'

loop_
_atom_site_label
_atom_site_type_symbol
_atom_site_fract_x
_atom_site_fract_y
_atom_site_fract_z
_atom_site_U_iso_or_equiv
_atom_site_adp_type
_atom_site_occupancy
_atom_site_symmetry_multiplicity
_atom_site_calc_flag
_atom_site_refinement_flags
As1 As 0.20072(4) -0.74398(2) -0.048058(18) 0.03286(15) Uani 1 1 d .
N2 N 0.1879(3) -0.63785(17) -0.08052(14) 0.0286(6) Uani 1 1 d .
N1 N 0.3195(3) -0.69833(17) 0.02857(14) 0.0305(6) Uani 1 1 d .
N3 N -0.0327(3) -0.65138(18) 0.00278(15) 0.0349(7) Uani 1 1 d .
C2 C 0.2662(3) -0.5814(2) -0.03583(16) 0.0283(7) Uani 1 1 d .
C1 C 0.3399(3) -0.6146(2) 0.02514(16) 0.0285(7) Uani 1 1 d .
C12 C 0.4181(3) -0.5489(2) 0.06966(17) 0.0283(7) Uani 1 1 d .
C11 C 0.5044(3) -0.5426(2) 0.13449(17) 0.0341(8) Uani 1 1 d .
H11A H 0.5274 -0.5904 0.1618 0.041 Uiso 1 1 calc R
C10 C 0.5574(4) -0.4632(2) 0.15895(18) 0.0394(9) Uani 1 1 d .
H10A H 0.6192 -0.4588 0.2033 0.047 Uiso 1 1 calc R
C9 C 0.5244(4) -0.3918(2) 0.12200(19) 0.0395(9) Uani 1 1 d .
H9A H 0.5609 -0.3393 0.1413 0.047 Uiso 1 1 calc R
C7 C 0.4357(3) -0.3960(2) 0.05475(17) 0.0322(8) Uani 1 1 d .
C8 C 0.3865(3) -0.4759(2) 0.03111(17) 0.0284(7) Uani 1 1 d .
C6 C 0.3904(4) -0.3285(2) 0.00983(19) 0.0380(9) Uani 1 1 d .
H6A H 0.4204 -0.2730 0.0237 0.046 Uiso 1 1 calc R
C5 C 0.3031(4) -0.3438(2) -0.0538(2) 0.0386(9) Uani 1 1 d .
H5A H 0.2754 -0.2982 -0.0834 0.046 Uiso 1 1 calc R
C4 C 0.2532(4) -0.4251(2) -0.07652(18) 0.0336(8) Uani 1 1 d .
H4A H 0.1919 -0.4338 -0.1205 0.040 Uiso 1 1 calc R
C3 C 0.2944(3) -0.4908(2) -0.03428(17) 0.0287(7) Uani 1 1 d .
C33 C 0.3768(4) -0.74762(19) 0.08724(18) 0.0332(8) Uani 1 1 d .
C32 C 0.4727(4) -0.8071(2) 0.09219(19) 0.0381(9) Uani 1 1 d .
H32A H 0.5021 -0.8121 0.0592 0.046 Uiso 1 1 calc R
C31 C 0.5251(4) -0.8591(2) 0.1454(2) 0.0443(10) Uani 1 1 d .
H31A H 0.5898 -0.9008 0.1491 0.053 Uiso 1 1 calc R
C30 C 0.4823(4) -0.8499(2) 0.1929(2) 0.0506(11) Uani 1 1 d .
H30A H 0.5194 -0.8846 0.2301 0.061 Uiso 1 1 calc R
C29 C 0.3881(4) -0.7919(2) 0.1873(2) 0.0471(10) Uani 1 1 d .
H29A H 0.3600 -0.7873 0.2207 0.057 Uiso 1 1 calc R
C28 C 0.3310(4) -0.7386(2) 0.13403(19) 0.0345(8) Uani 1 1 d .
C27 C 0.2242(4) -0.6759(2) 0.12974(19) 0.0388(9) Uani 1 1 d .
H27A H 0.2178 -0.6316 0.0984 0.047 Uiso 1 1 calc R
H27B H 0.2523 -0.6489 0.1724 0.047 Uiso 1 1 calc R
C26 C 0.0832(4) -0.7161(3) 0.1088(2) 0.0461(10) Uani 1 1 d .
H26A H 0.0949 -0.7727 0.1282 0.055 Uiso 1 1 calc R
H26B H 0.0317 -0.6820 0.1263 0.055 Uiso 1 1 calc R
C25 C 0.0007(4) -0.7238(3) 0.0360(2) 0.0416(9) Uani 1 1 d .
C24 C -0.0415(4) -0.8017(2) 0.0067(2) 0.0498(11) Uani 1 1 d .
H24A H -0.0157 -0.8519 0.0313 0.060 Uiso 1 1 calc R
C23 C -0.1217(5) -0.8036(3) -0.0589(3) 0.0606(13) Uani 1 1 d .
H23A H -0.1508 -0.8559 -0.0804 0.073 Uiso 1 1 calc R
C22 C -0.1601(4) -0.7293(3) -0.0936(2) 0.0511(11) Uani 1 1 d .
H22A H -0.2169 -0.7299 -0.1387 0.061 Uiso 1 1 calc R
C21 C -0.1140(4) -0.6544(2) -0.06108(19) 0.0375(9) Uani 1 1 d .
C20 C -0.1553(4) -0.5712(3) -0.09441(19) 0.0431(9) Uani 1 1 d .
H20A H -0.1829 -0.5340 -0.0678 0.052 Uiso 1 1 calc R
H20B H -0.2352 -0.5797 -0.1363 0.052 Uiso 1 1 calc R
C19 C -0.0451(4) -0.5266(2) -0.10685(18) 0.0359(8) Uani 1 1 d .
H19A H -0.0730 -0.4679 -0.1197 0.043 Uiso 1 1 calc R
H19B H 0.0394 -0.5255 -0.0662 0.043 Uiso 1 1 calc R
C18 C -0.0174(4) -0.5686(2) -0.15908(17) 0.0333(8) Uani 1 1 d .
C17 C -0.1071(4) -0.5570(3) -0.22338(19) 0.0475(10) Uani 1 1 d .
H17A H -0.1814 -0.5200 -0.2340 0.057 Uiso 1 1 calc R
C16 C -0.0904(4) -0.5981(3) -0.2722(2) 0.0572(12) Uani 1 1 d .
H16A H -0.1537 -0.5894 -0.3158 0.069 Uiso 1 1 calc R
C15 C 0.0181(4) -0.6522(3) -0.2581(2) 0.0528(11) Uani 1 1 d .
H15A H 0.0285 -0.6812 -0.2918 0.063 Uiso 1 1 calc R
C14 C 0.1098(4) -0.6630(2) -0.19490(18) 0.0380(8) Uani 1 1 d .
H14A H 0.1848 -0.6994 -0.1844 0.046 Uiso 1 1 calc R
C13 C 0.0927(3) -0.6206(2) -0.14629(17) 0.0302(7) Uani 1 1 d .
S1 S 0.64904(10) -0.37270(6) -0.34103(5) 0.0369(2) Uani 1 1 d .
F1 F 0.4580(3) -0.31719(19) -0.31283(17) 0.0867(10) Uani 1 1 d .
F2 F 0.5425(3) -0.43517(18) -0.26880(12) 0.0662(7) Uani 1 1 d .
F3 F 0.4065(3) -0.43002(18) -0.36940(13) 0.0700(8) Uani 1 1 d .
O1 O 0.6000(4) -0.3178(2) -0.39531(17) 0.0755(11) Uani 1 1 d .
O2 O 0.7489(3) -0.3358(2) -0.28253(16) 0.0719(10) Uani 1 1 d .
O3 O 0.6807(3) -0.45540(16) -0.35344(15) 0.0547(8) Uani 1 1 d .
C34 C 0.5065(4) -0.3892(3) -0.3225(2) 0.0463(10) Uani 1 1 d .
Cl1 Cl -0.19005(13) -0.45410(7) -0.50547(7) 0.0651(3) Uani 1 1 d .
Cl2 Cl -0.29278(13) -0.59751(7) -0.46243(6) 0.0596(3) Uani 1 1 d .
C35 C -0.3256(5) -0.4934(3) -0.4924(2) 0.0523(11) Uani 1 1 d .
H35A H -0.4091 -0.4924 -0.5335 0.063 Uiso 1 1 calc R
H35B H -0.3399 -0.4571 -0.4610 0.063 Uiso 1 1 calc R

loop_
_atom_site_aniso_label
_atom_site_aniso_U_11
_atom_site_aniso_U_22
_atom_site_aniso_U_33
_atom_site_aniso_U_23
_atom_site_aniso_U_13
_atom_site_aniso_U_12
As1 0.0362(2) 0.0242(2) 0.0404(2) -0.00253(15) 0.01876(18) 0.00084(14)
N2 0.0250(14) 0.0295(15) 0.0339(16) 0.0005(12) 0.0152(12) 0.0042(11)
N1 0.0330(16) 0.0253(15) 0.0378(17) 0.0034(12) 0.0199(14) 0.0050(12)
N3 0.0344(17) 0.0338(16) 0.0454(19) 0.0002(14) 0.0257(15) 0.0011(13)
C2 0.0260(17) 0.0299(18) 0.0333(19) 0.0004(14) 0.0168(15) 0.0017(14)
C1 0.0266(17) 0.0277(17) 0.0341(19) 0.0027(14) 0.0160(15) 0.0020(13)
C12 0.0249(17) 0.0287(17) 0.0371(19) -0.0017(14) 0.0190(15) 0.0005(13)
C11 0.0313(19) 0.039(2) 0.035(2) 0.0001(16) 0.0176(16) 0.0047(15)
C10 0.0273(19) 0.051(2) 0.036(2) -0.0107(18) 0.0097(16) -0.0049(17)
C9 0.040(2) 0.039(2) 0.046(2) -0.0092(18) 0.0238(19) -0.0085(17)
C7 0.0328(19) 0.0294(18) 0.039(2) -0.0049(15) 0.0203(16) -0.0042(14)
C8 0.0236(17) 0.0271(17) 0.040(2) -0.0022(14) 0.0186(16) -0.0007(13)
C6 0.040(2) 0.0277(18) 0.055(3) -0.0052(17) 0.029(2) -0.0058(15)
C5 0.040(2) 0.0290(19) 0.051(2) 0.0045(17) 0.0248(19) 0.0023(16)
C4 0.0346(19) 0.0289(18) 0.039(2) 0.0014(15) 0.0172(17) 0.0005(15)
C3 0.0299(18) 0.0259(17) 0.037(2) -0.0009(14) 0.0202(16) 0.0016(14)
C33 0.036(2) 0.0238(17) 0.039(2) 0.0043(14) 0.0147(16) 0.0032(14)
C32 0.036(2) 0.0316(19) 0.047(2) 0.0029(16) 0.0191(18) 0.0061(15)
C31 0.042(2) 0.032(2) 0.055(3) 0.0097(18) 0.018(2) 0.0134(16)
C30 0.059(3) 0.039(2) 0.049(3) 0.0172(19) 0.020(2) 0.0153(19)
C29 0.058(3) 0.042(2) 0.042(2) 0.0089(19) 0.023(2) 0.007(2)
C28 0.042(2) 0.0263(18) 0.038(2) 0.0026(15) 0.0195(17) 0.0020(15)
C27 0.049(2) 0.0348(19) 0.040(2) 0.0031(16) 0.0262(19) 0.0059(17)
C26 0.054(3) 0.046(2) 0.054(3) 0.012(2) 0.038(2) 0.0088(19)
C25 0.042(2) 0.041(2) 0.055(3) 0.0033(19) 0.033(2) 0.0017(17)
C24 0.056(3) 0.032(2) 0.079(3) -0.003(2) 0.046(3) -0.0039(18)
C23 0.058(3) 0.048(3) 0.092(4) -0.026(3) 0.048(3) -0.017(2)
C22 0.045(3) 0.055(3) 0.062(3) -0.016(2) 0.032(2) -0.012(2)
C21 0.0287(19) 0.044(2) 0.045(2) -0.0028(17) 0.0204(18) -0.0011(16)
C20 0.037(2) 0.052(2) 0.043(2) 0.0028(18) 0.0205(19) 0.0098(18)
C19 0.0302(19) 0.038(2) 0.043(2) 0.0027(16) 0.0187(17) 0.0128(15)
C18 0.0339(19) 0.0345(18) 0.0322(19) 0.0024(15) 0.0150(16) 0.0042(15)
C17 0.044(2) 0.059(3) 0.039(2) 0.0054(19) 0.0171(19) 0.0110(19)
C16 0.048(3) 0.089(3) 0.030(2) 0.003(2) 0.0136(19) 0.016(2)
C15 0.055(3) 0.072(3) 0.037(2) -0.014(2) 0.024(2) 0.003(2)
C14 0.037(2) 0.042(2) 0.038(2) -0.0057(17) 0.0205(17) 0.0053(16)
C13 0.0313(18) 0.0284(17) 0.0317(18) -0.0028(14) 0.0146(15) -0.0008(14)
S1 0.0451(6) 0.0292(5) 0.0427(6) 0.0026(4) 0.0249(5) -0.0006(4)
F1 0.078(2) 0.080(2) 0.125(3) -0.0269(19) 0.065(2) 0.0073(16)
F2 0.0652(17) 0.091(2) 0.0486(15) -0.0001(14) 0.0305(13) -0.0259(15)
F3 0.0471(15) 0.094(2) 0.0612(17) -0.0144(15) 0.0162(13) -0.0204(14)
O1 0.080(2) 0.076(2) 0.083(3) 0.052(2) 0.048(2) 0.0323(19)
O2 0.072(2) 0.089(2) 0.069(2) -0.0402(19) 0.0441(19) -0.0478(19)
O3 0.075(2) 0.0317(15) 0.071(2) -0.0001(14) 0.0443(18) 0.0086(14)
C34 0.043(2) 0.054(2) 0.044(2) -0.005(2) 0.020(2) -0.0022(19)
Cl1 0.0673(8) 0.0532(7) 0.0841(9) -0.0048(6) 0.0415(7) -0.0178(6)
Cl2 0.0802(8) 0.0465(6) 0.0696(8) -0.0030(5) 0.0489(7) -0.0080(6)
C35 0.062(3) 0.050(3) 0.055(3) -0.006(2) 0.036(2) -0.002(2)

loop_
_atom_type_symbol
_atom_type_description
_atom_type_scat_dispersion_real
_atom_type_scat_dispersion_imag
_atom_type_scat_source
C C 0.0033 0.0016 'International Tables Vol C Tables 4.2.6.8 and 6.1.1.4'
H H 0.0000 0.0000 'International Tables Vol C Tables 4.2.6.8 and 6.1.1.4'
As As 0.0499 2.0058 'International Tables Vol C Tables 4.2.6.8 and 6.1.1.4'
Cl Cl 0.1484 0.1585 'International Tables Vol C Tables 4.2.6.8 and 6.1.1.4'
F F 0.0171 0.0103 'International Tables Vol C Tables 4.2.6.8 and 6.1.1.4'
N N 0.0061 0.0033 'International Tables Vol C Tables 4.2.6.8 and 6.1.1.4'
O O 0.0106 0.0060 'International Tables Vol C Tables 4.2.6.8 and 6.1.1.4'
S S 0.1246 0.1234 'International Tables Vol C Tables 4.2.6.8 and 6.1.1.4'

loop_
_geom_angle_atom_site_label_1
_geom_angle_atom_site_label_2
_geom_angle_atom_site_label_3
_geom_angle
N1 As1 N2 85.44(12)
C2 N2 C13 126.9(3)
C2 N2 As1 113.2(2)
C13 N2 As1 119.7(2)
C1 N1 C33 124.8(3)
C1 N1 As1 113.7(2)
C33 N1 As1 121.4(2)
C25 N3 C21 118.5(3)
N2 C2 C1 114.3(3)
N2 C2 C3 136.6(3)
C1 C2 C3 109.1(3)
N1 C1 C2 113.3(3)
N1 C1 C12 136.6(3)
C2 C1 C12 110.0(3)
C11 C12 C8 118.9(3)
C11 C12 C1 137.0(3)
C8 C12 C1 104.1(3)
C12 C11 C10 118.0(3)
C12 C11 H11A 121.0
C10 C11 H11A 121.0
C9 C10 C11 123.3(4)
C9 C10 H10A 118.4
C11 C10 H10A 118.4
C10 C9 C7 120.3(3)
C10 C9 H9A 119.9
C7 C9 H9A 119.9
C8 C7 C6 116.9(3)
C8 C7 C9 115.5(3)
C6 C7 C9 127.6(3)
C7 C8 C12 124.0(3)
C7 C8 C3 122.7(3)
C12 C8 C3 113.2(3)
C5 C6 C7 120.0(3)
C5 C6 H6A 120.0
C7 C6 H6A 120.0
C6 C5 C4 122.1(3)
C6 C5 H5A 118.9
C4 C5 H5A 118.9
C3 C4 C5 119.0(3)
C3 C4 H4A 120.5
C5 C4 H4A 120.5
C4 C3 C8 119.2(3)
C4 C3 C2 137.2(3)
C8 C3 C2 103.6(3)
C28 C33 C32 122.1(3)
C28 C33 N1 120.8(3)
C32 C33 N1 117.0(3)
C31 C32 C33 119.5(4)
C31 C32 H32A 120.3
C33 C32 H32A 120.3
C30 C31 C32 119.1(4)
C30 C31 H31A 120.5
C32 C31 H31A 120.5
C29 C30 C31 120.8(4)
C29 C30 H30A 119.6
C31 C30 H30A 119.6
C30 C29 C28 122.2(4)
C30 C29 H29A 118.9
C28 C29 H29A 118.9
C33 C28 C29 116.3(3)
C33 C28 C27 123.7(3)
C29 C28 C27 120.0(4)
C28 C27 C26 113.0(3)
C28 C27 H27A 109.0
C26 C27 H27A 109.0
C28 C27 H27B 109.0
C26 C27 H27B 109.0
H27A C27 H27B 107.8
C25 C26 C27 114.3(3)
C25 C26 H26A 108.7
C27 C26 H26A 108.7
C25 C26 H26B 108.7
C27 C26 H26B 108.7
H26A C26 H26B 107.6
N3 C25 C24 122.7(4)
N3 C25 C26 116.1(4)
C24 C25 C26 121.1(4)
C23 C24 C25 118.0(4)
C23 C24 H24A 121.0
C25 C24 H24A 121.0
C24 C23 C22 120.0(4)
C24 C23 H23A 120.0
C22 C23 H23A 120.0
C21 C22 C23 118.6(4)
C21 C22 H22A 120.7
C23 C22 H22A 120.7
N3 C21 C22 122.2(4)
N3 C21 C20 115.8(3)
C22 C21 C20 122.0(4)
C21 C20 C19 114.6(3)
C21 C20 H20A 108.6
C19 C20 H20A 108.6
C21 C20 H20B 108.6
C19 C20 H20B 108.6
H20A C20 H20B 107.6
C18 C19 C20 113.0(3)
C18 C19 H19A 109.0
C20 C19 H19A 109.0
C18 C19 H19B 109.0
C20 C19 H19B 109.0
H19A C19 H19B 107.8
C17 C18 C13 117.1(3)
C17 C18 C19 119.3(3)
C13 C18 C19 123.6(3)
C16 C17 C18 121.2(4)
C16 C17 H17A 119.4
C18 C17 H17A 119.4
C17 C16 C15 120.7(4)
C17 C16 H16A 119.6
C15 C16 H16A 119.6
C14 C15 C16 118.9(4)
C14 C15 H15A 120.5
C16 C15 H15A 120.5
C15 C14 C13 119.8(3)
C15 C14 H14A 120.1
C13 C14 H14A 120.1
C14 C13 C18 122.2(3)
C14 C13 N2 117.4(3)
C18 C13 N2 120.2(3)
O1 S1 O3 115.2(2)
O1 S1 O2 114.3(2)
O3 S1 O2 114.3(2)
O1 S1 C34 105.0(2)
O3 S1 C34 103.03(19)
O2 S1 C34 103.01(19)
F1 C34 F3 108.0(3)
F1 C34 F2 107.4(4)
F3 C34 F2 106.7(3)
F1 C34 S1 111.5(3)
F3 C34 S1 112.0(3)
F2 C34 S1 110.9(3)
Cl1 C35 Cl2 110.8(2)
Cl1 C35 H35A 109.5
Cl2 C35 H35A 109.5
Cl1 C35 H35B 109.5
Cl2 C35 H35B 109.5
H35A C35 H35B 108.1

loop_
_geom_bond_atom_site_label_1
_geom_bond_atom_site_label_2
_geom_bond_distance
As1 N1 1.826(3)
As1 N2 1.830(3)
N2 C2 1.355(4)
N2 C13 1.442(4)
N1 C1 1.361(4)
N1 C33 1.447(4)
N3 C25 1.344(5)
N3 C21 1.347(5)
C2 C1 1.383(5)
C2 C3 1.474(4)
C1 C12 1.455(5)
C12 C11 1.379(5)
C12 C8 1.411(5)
C11 C10 1.403(5)
C11 H11A 0.9500
C10 C9 1.372(5)
C10 H10A 0.9500
C9 C7 1.426(5)
C9 H9A 0.9500
C7 C8 1.399(4)
C7 C6 1.422(5)
C8 C3 1.420(5)
C6 C5 1.378(5)
C6 H6A 0.9500
C5 C4 1.417(5)
C5 H5A 0.9500
C4 C3 1.364(5)
C4 H4A 0.9500
C33 C28 1.382(5)
C33 C32 1.387(5)
C32 C31 1.379(5)
C32 H32A 0.9500
C31 C30 1.373(6)
C31 H31A 0.9500
C30 C29 1.352(5)
C30 H30A 0.9500
C29 C28 1.394(5)
C29 H29A 0.9500
C28 C27 1.514(5)
C27 C26 1.549(6)
C27 H27A 0.9900
C27 H27B 0.9900
C26 C25 1.521(6)
C26 H26A 0.9900
C26 H26B 0.9900
C25 C24 1.392(6)
C24 C23 1.377(7)
C24 H24A 0.9500
C23 C22 1.387(7)
C23 H23A 0.9500
C22 C21 1.383(5)
C22 H22A 0.9500
C21 C20 1.500(5)
C20 C19 1.537(5)
C20 H20A 0.9900
C20 H20B 0.9900
C19 C18 1.518(5)
C19 H19A 0.9900
C19 H19B 0.9900
C18 C17 1.387(5)
C18 C13 1.390(5)
C17 C16 1.380(6)
C17 H17A 0.9500
C16 C15 1.393(6)
C16 H16A 0.9500
C15 C14 1.372(6)
C15 H15A 0.9500
C14 C13 1.388(5)
C14 H14A 0.9500
S1 O1 1.424(3)
S1 O3 1.424(3)
S1 O2 1.440(3)
S1 C34 1.816(4)
F1 C34 1.325(5)
F2 C34 1.339(5)
F3 C34 1.328(5)
Cl1 C35 1.762(4)
Cl2 C35 1.773(4)
C35 H35A 0.9900
C35 H35B 0.9900

loop_
_geom_torsion_atom_site_label_1
_geom_torsion_atom_site_label_2
_geom_torsion_atom_site_label_3
_geom_torsion_atom_site_label_4
_geom_torsion
N1 As1 N2 C2 0.0(2)
N1 As1 N2 C13 -175.1(2)
N2 As1 N1 C1 0.0(2)
N2 As1 N1 C33 175.9(3)
C13 N2 C2 C1 174.7(3)
As1 N2 C2 C1 0.0(3)
C13 N2 C2 C3 -4.7(6)
As1 N2 C2 C3 -179.4(3)
C33 N1 C1 C2 -175.7(3)
As1 N1 C1 C2 0.1(3)
C33 N1 C1 C12 2.6(6)
As1 N1 C1 C12 178.4(3)
N2 C2 C1 N1 -0.1(4)
C3 C2 C1 N1 179.5(3)
N2 C2 C1 C12 -178.9(3)
C3 C2 C1 C12 0.7(4)
N1 C1 C12 C11 -0.6(7)
C2 C1 C12 C11 177.8(4)
N1 C1 C12 C8 -178.8(4)
C2 C1 C12 C8 -0.4(3)
C8 C12 C11 C10 -0.3(5)
C1 C12 C11 C10 -178.4(4)
C12 C11 C10 C9 1.9(5)
C11 C10 C9 C7 -2.1(5)
C10 C9 C7 C8 0.6(5)
C10 C9 C7 C6 179.4(3)
C6 C7 C8 C12 -178.0(3)
C9 C7 C8 C12 1.0(5)
C6 C7 C8 C3 -0.7(5)
C9 C7 C8 C3 178.3(3)
C11 C12 C8 C7 -1.2(5)
C1 C12 C8 C7 177.5(3)
C11 C12 C8 C3 -178.7(3)
C1 C12 C8 C3 0.0(3)
C8 C7 C6 C5 -0.6(5)
C9 C7 C6 C5 -179.4(3)
C7 C6 C5 C4 1.4(5)
C6 C5 C4 C3 -1.0(5)
C5 C4 C3 C8 -0.3(5)
C5 C4 C3 C2 177.2(4)
C7 C8 C3 C4 1.1(5)
C12 C8 C3 C4 178.7(3)
C7 C8 C3 C2 -177.1(3)
C12 C8 C3 C2 0.4(3)
N2 C2 C3 C4 1.0(7)
C1 C2 C3 C4 -178.5(4)
N2 C2 C3 C8 178.8(4)
C1 C2 C3 C8 -0.7(3)
C1 N1 C33 C28 71.6(5)
As1 N1 C33 C28 -103.9(3)
C1 N1 C33 C32 -112.3(4)
As1 N1 C33 C32 72.3(4)
C28 C33 C32 C31 -0.3(6)
N1 C33 C32 C31 -176.3(3)
C33 C32 C31 C30 -1.0(6)
C32 C31 C30 C29 1.4(7)
C31 C30 C29 C28 -0.6(7)
C32 C33 C28 C29 1.0(6)
N1 C33 C28 C29 177.0(3)
C32 C33 C28 C27 -178.5(4)
N1 C33 C28 C27 -2.6(6)
C30 C29 C28 C33 -0.6(6)
C30 C29 C28 C27 179.0(4)
C33 C28 C27 C26 101.7(4)
C29 C28 C27 C26 -77.9(5)
C28 C27 C26 C25 -85.3(4)
C21 N3 C25 C24 2.3(5)
C21 N3 C25 C26 -175.1(3)
C27 C26 C25 N3 -63.1(4)
C27 C26 C25 C24 119.5(4)
N3 C25 C24 C23 -0.6(6)
C26 C25 C24 C23 176.7(4)
C25 C24 C23 C22 -1.2(6)
C24 C23 C22 C21 1.2(6)
C25 N3 C21 C22 -2.2(5)
C25 N3 C21 C20 175.9(3)
C23 C22 C21 N3 0.4(6)
C23 C22 C21 C20 -177.5(3)
N3 C21 C20 C19 76.1(4)
C22 C21 C20 C19 -105.9(4)
C21 C20 C19 C18 71.2(4)
C20 C19 C18 C17 76.8(4)
C20 C19 C18 C13 -101.7(4)
C13 C18 C17 C16 2.7(6)
C19 C18 C17 C16 -175.9(4)
C18 C17 C16 C15 -0.5(7)
C17 C16 C15 C14 -1.1(7)
C16 C15 C14 C13 0.4(6)
C15 C14 C13 C18 1.9(6)
C15 C14 C13 N2 176.7(3)
C17 C18 C13 C14 -3.4(5)
C19 C18 C13 C14 175.1(3)
C17 C18 C13 N2 -178.0(3)
C19 C18 C13 N2 0.4(5)
C2 N2 C13 C14 123.7(4)
As1 N2 C13 C14 -61.9(4)
C2 N2 C13 C18 -61.4(5)
As1 N2 C13 C18 113.0(3)
O1 S1 C34 F1 -55.7(4)
O3 S1 C34 F1 -176.6(3)
O2 S1 C34 F1 64.3(4)
O1 S1 C34 F3 65.5(4)
O3 S1 C34 F3 -55.4(3)
O2 S1 C34 F3 -174.5(3)
O1 S1 C34 F2 -175.3(3)
O3 S1 C34 F2 63.8(3)
O2 S1 C34 F2 -55.4(3)

loop_
_platon_squeeze_void_nr
_platon_squeeze_void_average_x
_platon_squeeze_void_average_y
_platon_squeeze_void_average_z
_platon_squeeze_void_volume
_platon_squeeze_void_count_electrons
_platon_squeeze_void_content
1 -0.081 0.411 0.793 138 58 ' '
2 0.080 0.589 0.207 138 58 ' '
3 0.419 0.089 0.293 138 58 ' '
4 0.580 -0.089 0.707 138 58 ' '
